data_1000061
loop_
_publ_author_name
'Rothbauer, R'
'Zigan, F'
'O'Daniel, H'

_publ_section_title
;
Verfeinerung der Struktur des Bayerits, Al (O H)3
;
_journal_coden_ASTM ZEKGAX
_journal_name_full
;
Zeitschrift fuer Kristallographie, Kristallgeometrie, Kristallphysik, 
Kristallchemie (-144,1977)
;
_journal_page_first 317
_journal_page_last 331
_journal_volume 125
_journal_year 1967
_chemical_formula_structural 'Al (O H)3'
_chemical_formula_sum 'Al H3 O3'
_chemical_name_mineral Bayerite
_chemical_name_systematic 'Aluminium hydroxide'
_space_group_IT_number 14
_symmetry_cell_setting monoclinic
_symmetry_Int_Tables_number 14
_symmetry_space_group_name_Hall '-P 2yab'
_symmetry_space_group_name_H-M 'P 1 21/a 1'
_cell_angle_alpha 90
_cell_angle_beta 90.27(3)
_cell_angle_gamma 90
_cell_formula_units_Z 4
_cell_length_a 5.062(1)
_cell_length_b 8.671(2)
_cell_length_c 4.713(1)
_cell_volume 206.9
_database_code_amcsd 0010649
_exptl_crystal_density_diffrn 2.505
_refine_ls_R_factor_all 0.11
_cod_original_formula_sum 'H3 Al O3'
_cod_database_code 1000061

loop_
_space_group_symop_operation_xyz
x,y,z
1/2-x,1/2+y,-z
-x,-y,-z
1/2+x,1/2-y,z

loop_
_atom_site_label
_atom_site_type_symbol
_atom_site_symmetry_multiplicity
_atom_site_Wyckoff_symbol
_atom_site_fract_x
_atom_site_fract_y
_atom_site_fract_z
_atom_site_occupancy
_atom_site_attached_hydrogens
_atom_site_calc_flag
Al1 Al3+ 4 e 0.527(2) 0.167(2) -0.015(2) 1. 0 d
O1 O2- 4 e 0.365(4) -0.011(2) 0.215(6) 1. 0 d
O2 O2- 4 e 0.204(4) 0.176(3) 0.777(6) 1. 0 d
O3 O2- 4 e 0.344(3) 0.308(2) 0.229(6) 1. 0 d
H1 H1+ 4 e 0.32(1) 0.52(2) 0.77(1) 1. 0 d
H2 H1+ 4 e 0.79(1) 0.40(2) 0.73(1) 1. 0 d
H3 H1+ 4 e 0.32(1) 0.31(2) 0.39(1) 1. 0 d

loop_
_atom_type_symbol
_atom_type_oxidation_number
Al3+ 3.000
O2- -2.000
H1+ 1.000

loop_
_cod_related_entry_id
_cod_related_entry_database
_cod_related_entry_code
1 AMCSD 0010649
